data_2240578
loop_
_publ_author_name
'Danish, Muhammad'
'Tahir, Muhammad Nawaz'
'Iftikhar, Sana'
'Ahmad, Nazir'

_publ_section_title
;
 Crystal structure of
 <i>catena</i>-poly[bis[\m~3~-2-(2-nitrophenyl)acetato-\k^3^<i>O</i>:<i>O</i>:<i>O</i>']disilver(I)]
;
_journal_coeditor_code FK2086
_journal_issue 5
_journal_name_full 'Acta Crystallographica Section E'
_journal_page_first m118
_journal_page_last m119
_journal_paper_doi 10.1107/S2056989015007616
_journal_volume 71
_journal_year 2015
_chemical_formula_iupac '[Ag2 (C8 H6 N1 O4)2]'
_chemical_formula_moiety 'C16 H12 Ag2 N2 O8'
_chemical_formula_sum 'C16 H12 Ag2 N2 O8'
_chemical_formula_weight 576.02
_chemical_name_systematic
<i>catena</i>-Poly[bis[\m~3~-2-(2-nitrophenyl)acetato-\k^3^<i>O</i>:<i>O</i>:<i>O</i>']disilver(I)]
_space_group_crystal_system monoclinic
_space_group_IT_number 14
_space_group_name_Hall '-P 2ybc'
_space_group_name_H-M_alt 'P 1 21/c 1'
_symmetry_space_group_name_Hall '-P 2ybc'
_symmetry_space_group_name_H-M 'P 1 21/c 1'
_atom_sites_solution_hydrogens geom
_atom_sites_solution_primary direct
_atom_sites_solution_secondary difmap
_audit_creation_method SHELXL-97
_cell_angle_alpha 90
_cell_angle_beta 96.853(3)
_cell_angle_gamma 90
_cell_formula_units_Z 4
_cell_length_a 5.5249(3)
_cell_length_b 15.8838(10)
_cell_length_c 20.0257(11)
_cell_measurement_reflns_used 3113
_cell_measurement_temperature 296(2)
_cell_measurement_theta_max 27.000
_cell_measurement_theta_min 1.641
_cell_volume 1744.83(17)
_computing_cell_refinement
;
SAINT (Bruker, 2007)
;
_computing_data_collection
;
APEX2 (Bruker, 2007)
;
_computing_data_reduction
;
SAINT (Bruker, 2007)
;
_computing_molecular_graphics
;
ORTEP-3 for Windows (Farrugia, 2012) and PLATON (Spek, 2009)
;
_computing_publication_material
;
WinGX (Farrugia, 2012) and PLATON (Spek, 2009)
;
_computing_structure_refinement
;
SHELXL2014  (Sheldrick, 2015)
;
_computing_structure_solution
;
SHELXS97 (Sheldrick, 2008)
;
_diffrn_ambient_temperature 296(2)
_diffrn_detector_area_resol_mean 7.80
_diffrn_measured_fraction_theta_full 0.995
_diffrn_measured_fraction_theta_max 0.995
_diffrn_measurement_device_type 'Bruker Kappa APEXII CCD'
_diffrn_measurement_method \w
_diffrn_radiation_monochromator graphite
_diffrn_radiation_source 'fine-focus sealed tube'
_diffrn_radiation_type MoK\a
_diffrn_radiation_wavelength 0.71073
_diffrn_reflns_av_R_equivalents 0.0268
_diffrn_reflns_limit_h_max 7
_diffrn_reflns_limit_h_min -7
_diffrn_reflns_limit_k_max 20
_diffrn_reflns_limit_k_min -20
_diffrn_reflns_limit_l_max 25
_diffrn_reflns_limit_l_min -25
_diffrn_reflns_number 14170
_diffrn_reflns_theta_full 27.00
_diffrn_reflns_theta_max 27.00
_diffrn_reflns_theta_min 1.641
_diffrn_standards_number 0
_exptl_absorpt_coefficient_mu 2.295
_exptl_absorpt_correction_T_max 0.682
_exptl_absorpt_correction_T_min 0.485
_exptl_absorpt_correction_type multi-scan
_exptl_absorpt_process_details
;
(SADABS; Bruker, 2005)
;
_exptl_crystal_colour colorless
_exptl_crystal_density_diffrn 2.193
_exptl_crystal_density_method 'not measured'
_exptl_crystal_description needle
_exptl_crystal_F_000 1120
_exptl_crystal_size_max 0.37
_exptl_crystal_size_mid 0.22
_exptl_crystal_size_min 0.18
_refine_diff_density_max 0.473
_refine_diff_density_min -0.546
_refine_ls_goodness_of_fit_ref 1.097
_refine_ls_hydrogen_treatment constr
_refine_ls_matrix_type full
_refine_ls_number_parameters 253
_refine_ls_number_reflns 3781
_refine_ls_number_restraints 0
_refine_ls_restrained_S_all 1.097
_refine_ls_R_factor_all 0.0450
_refine_ls_R_factor_gt 0.0329
_refine_ls_shift/su_max 0.000
_refine_ls_shift/su_mean 0.000
_refine_ls_structure_factor_coef Fsqd
_refine_ls_weighting_details 'w=1/[\s^2^(Fo^2^)+(0.0165P)^2^+3.0884P] where P=(Fo^2^+2Fc^2^)/3'
_refine_ls_weighting_scheme calc
_refine_ls_wR_factor_gt 0.0618
_refine_ls_wR_factor_ref 0.0663
_reflns_number_gt 3113
_reflns_number_total 3781
_reflns_threshold_expression I>2\s(I)
_cod_data_source_file fk2086sup1.cf
_cod_data_source_block I
_cod_database_code 2240578
_shelx_space_group_comment
;
The symmetry employed for this shelxl refinement is uniquely defined
by the following loop, which should always be used as a source of
symmetry information in preference to the above space-group names.
They are only intended as comments.
;
_shelxl_version_number 2014/6

loop_
_space_group_symop_operation_xyz
'x, y, z'
'-x, y+1/2, -z+1/2'
'-x, -y, -z'
'x, -y-1/2, z-1/2'

loop_
_atom_site_type_symbol
_atom_site_label
_atom_site_fract_x
_atom_site_fract_y
_atom_site_fract_z
_atom_site_U_iso_or_equiv
_atom_site_adp_type
_atom_site_calc_flag
_atom_site_occupancy
Ag Ag1 0.94971(5) 0.08333(2) 0.04106(2) 0.04649(10) Uani d 1
Ag Ag2 0.55095(5) -0.00701(2) 0.08051(2) 0.04710(10) Uani d 1
O O1 0.6850(4) 0.17796(16) 0.00365(15) 0.0446(7) Uani d 1
O O2 0.3776(5) 0.11268(17) 0.04293(16) 0.0507(8) Uani d 1
O O3 0.6222(7) 0.3128(3) 0.10446(17) 0.0813(12) Uani d 1
O O4 0.9451(7) 0.3737(3) 0.0785(2) 0.0857(12) Uani d 1
O O5 1.1302(5) -0.02471(16) 0.09716(15) 0.0455(7) Uani d 1
O O6 0.8165(4) -0.09755(16) 0.12586(14) 0.0422(7) Uani d 1
O O7 1.0110(7) -0.0492(2) 0.2652(2) 0.0769(11) Uani d 1
O O8 0.6646(7) -0.0985(3) 0.28321(19) 0.0891(13) Uani d 1
N N1 0.7356(7) 0.3501(2) 0.06550(19) 0.0519(9) Uani d 1
N N2 0.8701(7) -0.1072(3) 0.26878(18) 0.0534(10) Uani d 1
C C1 0.4719(7) 0.1752(2) 0.0172(2) 0.0376(9) Uani d 1
C C2 0.3050(7) 0.2495(2) 0.0012(2) 0.0439(10) Uani d 1
H H2A 0.1657 0.2306 -0.0292 0.053 Uiso calc 1
H H2B 0.2445 0.2672 0.0426 0.053 Uiso calc 1
C C3 0.4109(6) 0.3250(2) -0.02943(19) 0.0321(8) Uani d 1
C C4 0.6114(7) 0.3702(2) -0.00200(19) 0.0344(8) Uani d 1
C C5 0.7012(8) 0.4370(3) -0.0343(3) 0.0583(12) Uani d 1
H H5 0.8407 0.4645 -0.0149 0.070 Uiso calc 1
C C6 0.5883(11) 0.4634(3) -0.0944(3) 0.0666(14) Uani d 1
H H6 0.6486 0.5095 -0.1158 0.080 Uiso calc 1
C C7 0.3877(11) 0.4226(3) -0.1231(2) 0.0654(14) Uani d 1
H H7 0.3080 0.4410 -0.1640 0.079 Uiso calc 1
C C8 0.3015(8) 0.3533(3) -0.0914(2) 0.0531(11) Uani d 1
H H8 0.1660 0.3248 -0.1122 0.064 Uiso calc 1
C C9 1.0388(6) -0.0834(2) 0.12825(19) 0.0338(8) Uani d 1
C C10 1.2235(7) -0.1397(3) 0.1690(2) 0.0448(10) Uani d 1
H H10A 1.3176 -0.1683 0.1379 0.054 Uiso calc 1
H H10B 1.3352 -0.1038 0.1972 0.054 Uiso calc 1
C C11 1.1271(7) -0.2051(2) 0.21313(18) 0.0333(8) Uani d 1
C C12 0.9564(7) -0.1916(2) 0.25696(18) 0.0366(8) Uani d 1
C C13 0.8654(9) -0.2561(3) 0.2933(2) 0.0609(13) Uani d 1
H H13 0.7455 -0.2457 0.3211 0.073 Uiso calc 1
C C14 0.9568(12) -0.3357(3) 0.2873(3) 0.0778(18) Uani d 1
H H14 0.8973 -0.3801 0.3108 0.093 Uiso calc 1
C C15 1.1325(11) -0.3498(3) 0.2474(3) 0.0747(17) Uani d 1
H H15 1.1997 -0.4033 0.2453 0.090 Uiso calc 1
C C16 1.2119(8) -0.2866(3) 0.2102(2) 0.0518(11) Uani d 1
H H16 1.3281 -0.2985 0.1815 0.062 Uiso calc 1

loop_
_atom_site_aniso_label
_atom_site_aniso_U_11
_atom_site_aniso_U_22
_atom_site_aniso_U_33
_atom_site_aniso_U_12
_atom_site_aniso_U_13
_atom_site_aniso_U_23
Ag1 0.02941(16) 0.04213(18) 0.0682(2) 0.00658(13) 0.00686(14) 0.02080(15)
Ag2 0.02920(16) 0.04436(18) 0.0678(2) 0.00628(13) 0.00618(14) 0.02365(16)
O1 0.0297(14) 0.0374(15) 0.069(2) 0.0081(11) 0.0160(13) 0.0225(13)
O2 0.0301(14) 0.0367(15) 0.086(2) -0.0014(11) 0.0084(14) 0.0291(15)
O3 0.090(3) 0.112(3) 0.041(2) 0.009(2) 0.0057(19) 0.018(2)
O4 0.054(2) 0.101(3) 0.093(3) -0.003(2) -0.031(2) -0.015(2)
O5 0.0312(14) 0.0391(15) 0.0670(19) 0.0026(11) 0.0095(13) 0.0276(13)
O6 0.0265(14) 0.0419(15) 0.0569(18) -0.0024(11) -0.0010(12) 0.0243(13)
O7 0.093(3) 0.0350(18) 0.096(3) 0.0016(18) -0.016(2) -0.0170(18)
O8 0.065(2) 0.135(4) 0.065(2) 0.032(2) -0.0004(19) -0.044(2)
N1 0.050(2) 0.053(2) 0.049(2) 0.0084(18) -0.0069(19) -0.0121(18)
N2 0.056(2) 0.059(2) 0.042(2) 0.0120(19) -0.0094(18) -0.0205(18)
C1 0.035(2) 0.0286(19) 0.049(2) 0.0023(15) 0.0027(17) 0.0075(16)
C2 0.0245(19) 0.032(2) 0.075(3) 0.0038(15) 0.0060(19) 0.0145(19)
C3 0.0283(18) 0.0251(17) 0.043(2) 0.0057(14) 0.0039(16) 0.0032(15)
C4 0.0321(19) 0.0316(19) 0.039(2) 0.0009(15) 0.0023(16) -0.0012(15)
C5 0.054(3) 0.042(2) 0.081(4) -0.013(2) 0.012(3) 0.004(2)
C6 0.096(4) 0.039(3) 0.070(4) 0.002(3) 0.033(3) 0.018(2)
C7 0.102(4) 0.053(3) 0.040(3) 0.024(3) 0.002(3) 0.013(2)
C8 0.058(3) 0.041(2) 0.053(3) 0.008(2) -0.019(2) 0.001(2)
C9 0.0315(19) 0.0311(19) 0.038(2) 0.0021(15) 0.0025(16) 0.0100(16)
C10 0.029(2) 0.051(2) 0.055(3) 0.0056(17) 0.0051(18) 0.022(2)
C11 0.035(2) 0.0276(18) 0.035(2) 0.0015(14) -0.0060(16) 0.0048(15)
C12 0.040(2) 0.038(2) 0.030(2) -0.0071(16) -0.0068(16) -0.0018(15)
C13 0.071(3) 0.081(4) 0.029(2) -0.024(3) 0.000(2) 0.005(2)
C14 0.111(5) 0.052(3) 0.063(4) -0.038(3) -0.021(3) 0.027(3)
C15 0.103(5) 0.029(2) 0.083(4) -0.002(3) -0.027(3) 0.011(2)
C16 0.061(3) 0.037(2) 0.054(3) 0.013(2) -0.009(2) 0.002(2)

loop_
_atom_type_symbol
_atom_type_description
_atom_type_scat_dispersion_real
_atom_type_scat_dispersion_imag
_atom_type_scat_source
C C 0.0033 0.0016 'International Tables Vol C Tables 4.2.6.8 and 6.1.1.4'
H H 0.0000 0.0000 'International Tables Vol C Tables 4.2.6.8 and 6.1.1.4'
N N 0.0061 0.0033 'International Tables Vol C Tables 4.2.6.8 and 6.1.1.4'
O O 0.0106 0.0060 'International Tables Vol C Tables 4.2.6.8 and 6.1.1.4'
Ag Ag -0.8971 1.1015 'International Tables Vol C Tables 4.2.6.8 and 6.1.1.4'

loop_
_geom_angle_atom_site_label_1
_geom_angle_atom_site_label_2
_geom_angle_atom_site_label_3
_geom_angle_site_symmetry_1
_geom_angle_site_symmetry_3
_geom_angle
O1 Ag1 O5 . . 162.60(9)
O1 Ag1 O2 . 1_655 119.49(9)
O5 Ag1 O2 . 1_655 76.16(9)
O1 Ag1 Ag2 . . 86.12(7)
O5 Ag1 Ag2 . . 77.51(6)
O2 Ag1 Ag2 1_655 . 153.31(6)
O1 Ag1 Ag1 . 3_755 123.20(8)
O5 Ag1 Ag1 . 3_755 61.69(8)
O2 Ag1 Ag1 1_655 3_755 86.43(8)
Ag2 Ag1 Ag1 . 3_755 84.972(15)
O6 Ag2 O2 . . 161.91(10)
O6 Ag2 O5 . 1_455 118.69(9)
O2 Ag2 O5 . 1_455 76.23(9)
O6 Ag2 Ag1 . . 86.72(6)
O2 Ag2 Ag1 . . 77.83(6)
O5 Ag2 Ag1 1_455 . 154.04(6)
O6 Ag2 Ag2 . 3_655 119.58(8)
O2 Ag2 Ag2 . 3_655 65.40(9)
O5 Ag2 Ag2 1_455 3_655 95.20(7)
Ag1 Ag2 Ag2 . 3_655 74.507(13)
C1 O1 Ag1 . . 121.2(2)
C1 O2 Ag2 . . 129.1(2)
C1 O2 Ag1 . 1_455 126.9(2)
Ag2 O2 Ag1 . 1_455 102.88(10)
C9 O5 Ag1 . . 129.8(2)
C9 O5 Ag2 . 1_655 127.3(2)
Ag1 O5 Ag2 . 1_655 102.86(9)
C9 O6 Ag2 . . 120.7(2)
O3 N1 O4 . . 124.4(4)
O3 N1 C4 . . 118.4(4)
O4 N1 C4 . . 117.1(4)
O8 N2 O7 . . 123.6(4)
O8 N2 C12 . . 118.7(4)
O7 N2 C12 . . 117.7(4)
O1 C1 O2 . . 124.6(3)
O1 C1 C2 . . 119.8(3)
O2 C1 C2 . . 115.6(3)
C3 C2 C1 . . 117.0(3)
C3 C2 H2A . . 108.0
C1 C2 H2A . . 108.0
C3 C2 H2B . . 108.0
C1 C2 H2B . . 108.0
H2A C2 H2B . . 107.3
C4 C3 C8 . . 115.5(3)
C4 C3 C2 . . 126.1(3)
C8 C3 C2 . . 118.4(4)
C5 C4 C3 . . 122.4(4)
C5 C4 N1 . . 116.5(4)
C3 C4 N1 . . 121.0(3)
C6 C5 C4 . . 120.4(4)
C6 C5 H5 . . 119.8
C4 C5 H5 . . 119.8
C7 C6 C5 . . 119.8(4)
C7 C6 H6 . . 120.1
C5 C6 H6 . . 120.1
C6 C7 C8 . . 119.7(4)
C6 C7 H7 . . 120.2
C8 C7 H7 . . 120.2
C7 C8 C3 . . 122.1(4)
C7 C8 H8 . . 119.0
C3 C8 H8 . . 119.0
O6 C9 O5 . . 124.5(3)
O6 C9 C10 . . 120.8(3)
O5 C9 C10 . . 114.7(3)
C11 C10 C9 . . 117.4(3)
C11 C10 H10A . . 107.9
C9 C10 H10A . . 107.9
C11 C10 H10B . . 107.9
C9 C10 H10B . . 108.0
H10A C10 H10B . . 107.2
C12 C11 C16 . . 115.8(4)
C12 C11 C10 . . 125.7(3)
C16 C11 C10 . . 118.5(4)
C11 C12 C13 . . 122.5(4)
C11 C12 N2 . . 120.7(4)
C13 C12 N2 . . 116.7(4)
C14 C13 C12 . . 118.3(5)
C14 C13 H13 . . 120.8
C12 C13 H13 . . 120.8
C15 C14 C13 . . 120.2(5)
C15 C14 H14 . . 119.9
C13 C14 H14 . . 119.9
C14 C15 C16 . . 120.4(5)
C14 C15 H15 . . 119.8
C16 C15 H15 . . 119.8
C15 C16 C11 . . 122.5(5)
C15 C16 H16 . . 118.7
C11 C16 H16 . . 118.7

loop_
_geom_bond_atom_site_label_1
_geom_bond_atom_site_label_2
_geom_bond_site_symmetry_2
_geom_bond_distance
Ag1 O1 . 2.167(2)
Ag1 O5 . 2.221(2)
Ag1 O2 1_655 2.405(3)
Ag1 Ag2 . 2.8200(4)
Ag1 Ag1 3_755 3.1998(7)
Ag2 O6 . 2.174(2)
Ag2 O2 . 2.219(3)
Ag2 O5 1_455 2.404(2)
Ag2 Ag2 3_655 3.2140(7)
O1 C1 . 1.241(4)
O2 C1 . 1.259(4)
O2 Ag1 1_455 2.405(3)
O3 N1 . 1.211(5)
O4 N1 . 1.215(5)
O5 C9 . 1.260(4)
O5 Ag2 1_655 2.404(2)
O6 C9 . 1.244(4)
O7 N2 . 1.214(5)
O8 N2 . 1.212(5)
N1 C4 . 1.476(5)
N2 C12 . 1.451(5)
C1 C2 . 1.509(5)
C2 C3 . 1.498(5)
C2 H2A . 0.9700
C2 H2B . 0.9700
C3 C4 . 1.379(5)
C3 C8 . 1.388(5)
C4 C5 . 1.365(5)
C5 C6 . 1.354(7)
C5 H5 . 0.9300
C6 C7 . 1.351(7)
C6 H6 . 0.9300
C7 C8 . 1.384(7)
C7 H7 . 0.9300
C8 H8 . 0.9300
C9 C10 . 1.518(5)
C10 C11 . 1.503(5)
C10 H10A . 0.9700
C10 H10B . 0.9700
C11 C12 . 1.380(5)
C11 C16 . 1.380(5)
C12 C13 . 1.386(6)
C13 C14 . 1.373(8)
C13 H13 . 0.9300
C14 C15 . 1.348(8)
C14 H14 . 0.9300
C15 C16 . 1.354(7)
C15 H15 . 0.9300
C16 H16 . 0.9300

loop_
_geom_hbond_atom_site_label_D
_geom_hbond_atom_site_label_H
_geom_hbond_atom_site_label_A
_geom_hbond_site_symmetry_A
_geom_hbond_distance_DH
_geom_hbond_distance_HA
_geom_hbond_distance_DA
_geom_hbond_angle_DHA
C2 H2B O4 1_455 0.97 2.53 3.312(6) 137.7
C10 H10B O8 1_655 0.97 2.35 3.205(6) 146.1
C6 H6 O8 4_565 0.93 2.48 3.322(6) 151.1
C15 H15 O7 2_745 0.93 2.59 3.268(6) 130.0

loop_
_geom_torsion_atom_site_label_1
_geom_torsion_atom_site_label_2
_geom_torsion_atom_site_label_3
_geom_torsion_atom_site_label_4
_geom_torsion_site_symmetry_1
_geom_torsion
Ag1 O1 C1 O2 . -12.5(6)
Ag1 O1 C1 C2 . 169.0(3)
Ag2 O2 C1 O1 . 5.5(6)
Ag1 O2 C1 O1 1_455 -160.2(3)
Ag2 O2 C1 C2 . -175.9(3)
Ag1 O2 C1 C2 1_455 18.3(5)
O1 C1 C2 C3 . -1.4(6)
O2 C1 C2 C3 . -180.0(4)
C1 C2 C3 C4 . -57.6(6)
C1 C2 C3 C8 . 122.1(4)
C8 C3 C4 C5 . -1.7(6)
C2 C3 C4 C5 . 177.9(4)
C8 C3 C4 N1 . 176.2(3)
C2 C3 C4 N1 . -4.1(6)
O3 N1 C4 C5 . 155.5(4)
O4 N1 C4 C5 . -23.1(5)
O3 N1 C4 C3 . -22.5(6)
O4 N1 C4 C3 . 158.8(4)
C3 C4 C5 C6 . 2.5(7)
N1 C4 C5 C6 . -175.5(4)
C4 C5 C6 C7 . -1.0(8)
C5 C6 C7 C8 . -1.0(8)
C6 C7 C8 C3 . 1.8(7)
C4 C3 C8 C7 . -0.4(6)
C2 C3 C8 C7 . 179.9(4)
Ag2 O6 C9 O5 . -11.1(5)
Ag2 O6 C9 C10 . 170.6(3)
Ag1 O5 C9 O6 . 9.8(6)
Ag2 O5 C9 O6 1_655 -167.2(3)
Ag1 O5 C9 C10 . -171.8(3)
Ag2 O5 C9 C10 1_655 11.2(5)
O6 C9 C10 C11 . -8.0(6)
O5 C9 C10 C11 . 173.6(4)
C9 C10 C11 C12 . -47.7(6)
C9 C10 C11 C16 . 131.7(4)
C16 C11 C12 C13 . -3.2(6)
C10 C11 C12 C13 . 176.2(4)
C16 C11 C12 N2 . 174.5(3)
C10 C11 C12 N2 . -6.1(6)
O8 N2 C12 C11 . 150.3(4)
O7 N2 C12 C11 . -31.5(5)
O8 N2 C12 C13 . -31.9(5)
O7 N2 C12 C13 . 146.4(4)
C11 C12 C13 C14 . 2.7(6)
N2 C12 C13 C14 . -175.1(4)
C12 C13 C14 C15 . 0.7(7)
C13 C14 C15 C16 . -3.4(8)
C14 C15 C16 C11 . 2.8(8)
C12 C11 C16 C15 . 0.4(6)
C10 C11 C16 C15 . -179.0(4)

_cod_database_fobs_code 2240578
